data_7717905
loop_
_publ_author_name
'Dotzauer, Simon'
'Kar, Sourav'
'Swoboda, Theresa'
'Weidemann, Christoph'
'H\"afner, Andreas'
'Dewhurst, Rian David'
'Braunschweig, Holger'

_publ_section_title
;
 Synthesis of Base-free Boriranes and their Conversion to Borirenes Using
 Strong Reductant
;
_journal_name_full 'Dalton Transactions'
_journal_paper_doi 10.1039/D5DT00069F
_journal_year 2025
_chemical_formula_moiety 'C25 H52 B N3 O2 Sn2'
_chemical_formula_sum 'C25 H52 B N3 O2 Sn2'
_chemical_formula_weight 674.88
_space_group_crystal_system monoclinic
_space_group_IT_number 14
_space_group_name_Hall '-P 2yn'
_space_group_name_H-M_alt 'P 1 21/n 1'
_atom_sites_solution_hydrogens geom
_atom_sites_solution_primary dual
_atom_sites_solution_secondary difmap
_audit_creation_date 2024-02-28
_audit_creation_method 'CIF-fill 1.4t (K.Radacki, 2005-23)'
_audit_update_record
;
2024-10-29 deposited with the CCDC.	2025-01-13 downloaded from the CCDC.
;
_cell_angle_alpha 90
_cell_angle_beta 98.1740(10)
_cell_angle_gamma 90
_cell_formula_units_Z 4
_cell_length_a 10.04570(10)
_cell_length_b 16.51580(10)
_cell_length_c 18.33080(10)
_cell_measurement_reflns_used 13193
_cell_measurement_temperature 100(2)
_cell_measurement_theta_max 74.5070
_cell_measurement_theta_min 3.6120
_cell_volume 3010.42(4)
_computing_cell_refinement 'CrysAlisPro 1.171.43.100a (Rigaku OD, 2023)'
_computing_data_collection
;
 CrysAlisPro system (CCD 43.104a 64-bit (release 22-12-2023))
;
_computing_data_reduction 'CrysAlisPro 1.171.43.100a (Rigaku OD, 2023)'
_computing_molecular_graphics 'ShelXLe (Huebschle et all, 2011)'
_computing_publication_material 'SHELXL-2018/3 (Sheldrick, 2018)'
_computing_structure_refinement 'SHELXL-2018/3 (Sheldrick, 2018)'
_computing_structure_solution 'SHELXT 2014/5 (Sheldrick, 2014)''
_diffrn_ambient_environment N~2~
_diffrn_ambient_temperature 100(2)
_diffrn_detector HPA
_diffrn_detector_area_resol_mean 10.0
_diffrn_detector_type 'HyPix Arc150'
_diffrn_measured_fraction_theta_full 1.000
_diffrn_measured_fraction_theta_max 0.954
_diffrn_measurement_details
;
 List of Runs (angles in degrees, time in seconds):
 --------------------------------------------------------------------------
  1  \w   -111.00 -43.00   0.50    0.05    --  -76.38 -15.00-120.00  136
  2  \w    -62.00 -30.00   0.50    0.05    --  -60.28 126.00-150.00   64
  3  \w    -51.00 -25.00   0.50    0.05    --  -60.28 126.00-120.00   52
  4  \w    -77.00 -35.00   0.50    0.05    --  -76.38 112.00-120.00   84
  5  \w    -54.00 -23.00   0.50    0.05    --  -69.77 126.00 -60.00   62
  6  \w   -124.00 -40.00   0.50    0.05    --  -76.38 -15.00 150.00  168
  7  \w     51.00 135.00   0.50    0.05    --   84.40  15.00 120.00  168
  8  \w     81.00 109.00   0.50    0.05    --   58.64  15.00  60.00   56
  9  \w     42.00  73.00   0.50    0.05    --   58.64  15.00 150.00   62
 10  \w     40.00  66.00   0.50    0.05    --   58.64  15.00  60.00   52
 11  \w     49.00 114.00   0.50    0.05    --   84.40  15.00-150.00  130
 12  \w     34.00  59.00   0.50    0.05    --   76.43 -95.00   0.00   50
 13  \w     40.00  65.00   0.50    0.05    --   84.40-112.00 -90.00   50
 14  \w     39.00  64.00   0.50    0.05    --   84.40-112.00-120.00   50
 15  \w     42.00  92.00   0.50    0.05    --   84.40-112.00  30.00  100
 16  \w     36.00  62.00   0.50    0.05    --   76.43 -95.00  60.00   52
 17  \w     18.00  45.00   0.50    0.05    --   58.64 -95.00  60.00   54
 18  \w     42.00  84.00   0.50    0.05    --   76.43 -95.00  90.00   84
 19  \w     56.00  83.00   0.50    0.05    --   76.43 -95.00 150.00   54
;
_diffrn_measurement_device 'four-circle diffractometer'
_diffrn_measurement_device_type 'Rigaku XtaLAB Synergy-R'
_diffrn_measurement_method '\w scans'
_diffrn_orient_matrix_type
;
 CrysAlisPro convention (1999,Acta A55,543-557)
;
_diffrn_orient_matrix_UB_11 0.0953151000
_diffrn_orient_matrix_UB_12 -0.0295823000
_diffrn_orient_matrix_UB_13 -0.0532023000
_diffrn_orient_matrix_UB_21 0.0859238000
_diffrn_orient_matrix_UB_22 -0.0444766000
_diffrn_orient_matrix_UB_23 0.0640567000
_diffrn_orient_matrix_UB_31 -0.0867166000
_diffrn_orient_matrix_UB_32 -0.0764839000
_diffrn_orient_matrix_UB_33 -0.0167369000
_diffrn_radiation_monochromator 'multi-layer mirror'
_diffrn_radiation_probe x-ray
_diffrn_radiation_type CuK\a
_diffrn_radiation_wavelength 1.54184
_diffrn_radiation_xray_symbol K-L~2,3~
_diffrn_reflns_av_R_equivalents 0.0249
_diffrn_reflns_av_unetI/netI 0.0215
_diffrn_reflns_Laue_measured_fraction_full 1.000
_diffrn_reflns_Laue_measured_fraction_max 0.954
_diffrn_reflns_limit_h_max 11
_diffrn_reflns_limit_h_min -12
_diffrn_reflns_limit_k_max 17
_diffrn_reflns_limit_k_min -19
_diffrn_reflns_limit_l_max 22
_diffrn_reflns_limit_l_min -22
_diffrn_reflns_number 18685
_diffrn_reflns_point_group_measured_fraction_full 1.000
_diffrn_reflns_point_group_measured_fraction_max 0.954
_diffrn_reflns_theta_full 67.684
_diffrn_reflns_theta_max 74.753
_diffrn_reflns_theta_min 3.619
_diffrn_source 'rotating-anode X-ray tube'
_diffrn_source_type 'PhotonJet-R X-ray Source'
_exptl_absorpt_coefficient_mu 13.374
_exptl_absorpt_correction_T_max 1.000
_exptl_absorpt_correction_T_min 0.766
_exptl_absorpt_correction_type gaussian
_exptl_absorpt_process_details
;
 CrysAlisPro 1.171.43.100a (Rigaku Oxford Diffraction, 2023) Numerical 
 absorption correction based on gaussian integration over a multifaceted 
 crystal model Empirical absorption correction using spherical harmonics, 
 implemented in SCALE3 ABSPACK scaling algorithm.
;
_exptl_crystal_colour colourless
_exptl_crystal_density_diffrn 1.489
_exptl_crystal_description block
_exptl_crystal_F_000 1376
_exptl_crystal_preparation
;
 For data collection the crystal was immersed in a film of perfluoropolyether 
 oil, mounted on a polyimide loop and transferred to stream of cold nitrogen 
 (Oxford Cryostream 800).
;
_exptl_crystal_size_max 0.170
_exptl_crystal_size_mid 0.160
_exptl_crystal_size_min 0.120
_refine_diff_density_max 0.581
_refine_diff_density_min -0.788
_refine_diff_density_rms 0.079
_refine_ls_extinction_method none
_refine_ls_goodness_of_fit_ref 1.069
_refine_ls_hydrogen_treatment constr
_refine_ls_matrix_type full
_refine_ls_number_parameters 308
_refine_ls_number_reflns 5902
_refine_ls_number_restraints 0
_refine_ls_restrained_S_all 1.069
_refine_ls_R_factor_all 0.0231
_refine_ls_R_factor_gt 0.0221
_refine_ls_shift/su_max 0.003
_refine_ls_shift/su_mean 0.000
_refine_ls_structure_factor_coef Fsqd
_refine_ls_weighting_details
;
 w=1/[\s^2^(Fo^2^)+(0.0245P)^2^+2.7816P] where P=(Fo^2^+2Fc^2^)/3
;
_refine_ls_weighting_scheme calc
_refine_ls_wR_factor_gt 0.0547
_refine_ls_wR_factor_ref 0.0553
_reflns_Friedel_coverage 0.000
_reflns_number_gt 5653
_reflns_number_total 5902
_reflns_threshold_expression 'I > 2\s(I)'
_cod_data_source_file d5dt00069f2.cif
_cod_data_source_block 3b
_cod_original_sg_symbol_H-M 'P 21/n'
_cod_database_code 7717905
_shelx_shelxl_version_number 2018/3
_shelx_space_group_comment
;
 The symmetry employed for this shelxl refinement is uniquely defined by the 
 following loop, which should always be used as a source of symmetry 
 information in preference to the above space-group names. They are only 
 intended as comments.
;
_shelx_estimated_absorpt_t_min 0.210
_shelx_estimated_absorpt_t_max 0.297

loop_
_space_group_symop_operation_xyz
'x, y, z'
'-x+1/2, y+1/2, -z+1/2'
'-x, -y, -z'
'x-1/2, -y-1/2, z-1/2'

loop_
_atom_site_label
_atom_site_type_symbol
_atom_site_fract_x
_atom_site_fract_y
_atom_site_fract_z
_atom_site_U_iso_or_equiv
_atom_site_adp_type
_atom_site_occupancy
_atom_site_site_symmetry_order
_atom_site_calc_flag
_atom_site_refinement_flags_posn
_atom_site_refinement_flags_adp
_atom_site_refinement_flags_occupancy
_atom_site_disorder_assembly
_atom_site_disorder_group
B1_1 B 0.2328(2) 0.27044(14) 0.64731(13) 0.0119(4) Uani 1 1 d . . . . .
C2_1 C 0.2869(2) 0.30207(12) 0.57740(11) 0.0111(4) Uani 1 1 d . . . . .
C3_1 C 0.2983(2) 0.21124(12) 0.59744(11) 0.0115(4) Uani 1 1 d . . . . .
N1_2 N 0.16784(17) 0.28429(10) 0.70896(9) 0.0124(3) Uani 1 1 d . . . . .
C2_2 C 0.1076(2) 0.36617(13) 0.72312(12) 0.0160(4) Uani 1 1 d . . . . .
C3_2 C 0.1007(3) 0.37765(15) 0.80571(12) 0.0232(5) Uani 1 1 d . . . . .
H3A_2 H 0.193519 0.378339 0.832420 0.028 Uiso 1 1 calc R U . . .
H3B_2 H 0.060108 0.431190 0.812846 0.028 Uiso 1 1 calc R U . . .
C4_2 C 0.0207(3) 0.31319(16) 0.84030(13) 0.0272(5) Uani 1 1 d . . . . .
H4A_2 H -0.073485 0.331550 0.838833 0.033 Uiso 1 1 calc R U . . .
H4B_2 H 0.059573 0.305532 0.892566 0.033 Uiso 1 1 calc R U . . .
C5_2 C 0.0228(2) 0.23259(14) 0.79932(13) 0.0218(5) Uani 1 1 d . . . . .
H5A_2 H -0.055827 0.230596 0.760089 0.026 Uiso 1 1 calc R U . . .
H5B_2 H 0.012945 0.187985 0.834243 0.026 Uiso 1 1 calc R U . . .
C6_2 C 0.1506(2) 0.21810(14) 0.76439(11) 0.0166(4) Uani 1 1 d . . . . .
C7_2 C -0.0344(2) 0.37415(15) 0.67964(13) 0.0212(5) Uani 1 1 d . . . . .
H7A_2 H -0.032366 0.359199 0.628071 0.032 Uiso 1 1 calc R U . . .
H7B_2 H -0.065296 0.430235 0.682131 0.032 Uiso 1 1 calc R U . . .
H7C_2 H -0.096076 0.338100 0.700992 0.032 Uiso 1 1 calc R U . . .
C8_2 C 0.1973(2) 0.43393(13) 0.70133(12) 0.0203(5) Uani 1 1 d . . . . .
H8A_2 H 0.201197 0.431127 0.648272 0.030 Uiso 1 1 calc R U . . .
H8B_2 H 0.288130 0.427781 0.728455 0.030 Uiso 1 1 calc R U . . .
H8C_2 H 0.160363 0.486416 0.713279 0.030 Uiso 1 1 calc R U . . .
C9_2 C 0.1331(2) 0.13608(13) 0.72623(13) 0.0201(5) Uani 1 1 d . . . . .
H9A_2 H 0.056101 0.138220 0.686905 0.030 Uiso 1 1 calc R U . . .
H9B_2 H 0.117239 0.094522 0.762180 0.030 Uiso 1 1 calc R U . . .
H9C_2 H 0.214607 0.122716 0.705061 0.030 Uiso 1 1 calc R U . . .
C10_2 C 0.2731(2) 0.21474(16) 0.82485(12) 0.0243(5) Uani 1 1 d . . . . .
H10A_2 H 0.354482 0.204772 0.802376 0.036 Uiso 1 1 calc R U . . .
H10B_2 H 0.261161 0.170898 0.859352 0.036 Uiso 1 1 calc R U . . .
H10C_2 H 0.281915 0.266397 0.851398 0.036 Uiso 1 1 calc R U . . .
N1_3 N 0.21096(17) 0.32422(11) 0.50589(9) 0.0113(3) Uani 1 1 d . . . . .
C2_3 C 0.1340(2) 0.39969(14) 0.50576(12) 0.0177(4) Uani 1 1 d . . . . .
H2A_3 H 0.196334 0.445978 0.516419 0.021 Uiso 1 1 calc R U . . .
H2B_3 H 0.075037 0.397524 0.544648 0.021 Uiso 1 1 calc R U . . .
C3_3 C 0.0491(2) 0.41147(16) 0.43108(13) 0.0259(5) Uani 1 1 d . . . . .
H3A_3 H -0.014671 0.365759 0.421377 0.031 Uiso 1 1 calc R U . . .
H3B_3 H -0.003910 0.461914 0.431776 0.031 Uiso 1 1 calc R U . . .
O4_3 O 0.13002(18) 0.41602(10) 0.37342(9) 0.0260(4) Uani 1 1 d . . . . .
C5_3 C 0.2061(2) 0.34316(15) 0.37270(12) 0.0208(5) Uani 1 1 d . . . . .
H5A_3 H 0.263949 0.346444 0.333338 0.025 Uiso 1 1 calc R U . . .
H5B_3 H 0.144064 0.296831 0.361509 0.025 Uiso 1 1 calc R U . . .
C6_3 C 0.2934(2) 0.32890(14) 0.44628(11) 0.0152(4) Uani 1 1 d . . . . .
H6A_3 H 0.344267 0.277800 0.444186 0.018 Uiso 1 1 calc R U . . .
H6B_3 H 0.359038 0.373656 0.456279 0.018 Uiso 1 1 calc R U . . .
N1_4 N 0.43363(17) 0.17518(11) 0.60764(9) 0.0120(3) Uani 1 1 d . . . . .
C2_4 C 0.4658(2) 0.12317(14) 0.67267(12) 0.0166(4) Uani 1 1 d . . . . .
H2A_4 H 0.403465 0.076451 0.668844 0.020 Uiso 1 1 calc R U . . .
H2B_4 H 0.453860 0.154085 0.717554 0.020 Uiso 1 1 calc R U . . .
C3_4 C 0.6094(2) 0.09293(16) 0.67886(13) 0.0244(5) Uani 1 1 d . . . . .
H3A_4 H 0.671681 0.139675 0.685332 0.029 Uiso 1 1 calc R U . . .
H3B_4 H 0.629053 0.057946 0.722931 0.029 Uiso 1 1 calc R U . . .
O4_4 O 0.63189(17) 0.04829(10) 0.61512(10) 0.0267(4) Uani 1 1 d . . . . .
C5_4 C 0.6057(2) 0.09953(15) 0.55230(13) 0.0233(5) Uani 1 1 d . . . . .
H5A_4 H 0.621589 0.069101 0.507814 0.028 Uiso 1 1 calc R U . . .
H5B_4 H 0.668498 0.146043 0.558189 0.028 Uiso 1 1 calc R U . . .
C6_4 C 0.4619(2) 0.13056(14) 0.54212(12) 0.0168(4) Uani 1 1 d . . . . .
H6A_4 H 0.447123 0.166634 0.498584 0.020 Uiso 1 1 calc R U . . .
H6B_4 H 0.399050 0.084290 0.532981 0.020 Uiso 1 1 calc R U . . .
Sn1_5 Sn 0.48679(2) 0.35739(2) 0.60971(2) 0.01356(5) Uani 1 1 d . . . . .
C2_5 C 0.4728(3) 0.48785(15) 0.60438(14) 0.0281(6) Uani 1 1 d . . . . .
H2A_5 H 0.443279 0.504584 0.553355 0.042 Uiso 1 1 calc R U . . .
H2B_5 H 0.561122 0.511528 0.621667 0.042 Uiso 1 1 calc R U . . .
H2C_5 H 0.407698 0.506610 0.635705 0.042 Uiso 1 1 calc R U . . .
C3_5 C 0.6367(2) 0.33001(16) 0.54000(13) 0.0223(5) Uani 1 1 d . . . . .
H3A_5 H 0.592434 0.311079 0.491936 0.033 Uiso 1 1 calc R U . . .
H3B_5 H 0.696835 0.287638 0.563066 0.033 Uiso 1 1 calc R U . . .
H3C_5 H 0.689045 0.378857 0.533318 0.033 Uiso 1 1 calc R U . . .
C4_5 C 0.5688(3) 0.33137(17) 0.72182(13) 0.0285(6) Uani 1 1 d . . . . .
H4A_5 H 0.625226 0.282839 0.723376 0.043 Uiso 1 1 calc R U . . .
H4B_5 H 0.495278 0.322051 0.750730 0.043 Uiso 1 1 calc R U . . .
H4C_5 H 0.623178 0.377318 0.742566 0.043 Uiso 1 1 calc R U . . .
Sn1_6 Sn 0.13684(2) 0.14262(2) 0.53009(2) 0.01204(5) Uani 1 1 d . . . . .
C2_6 C -0.0570(2) 0.19540(15) 0.53368(13) 0.0219(5) Uani 1 1 d . . . . .
H2A_6 H -0.058208 0.250801 0.514447 0.033 Uiso 1 1 calc R U . . .
H2B_6 H -0.075568 0.196421 0.584736 0.033 Uiso 1 1 calc R U . . .
H2C_6 H -0.125923 0.163123 0.503510 0.033 Uiso 1 1 calc R U . . .
C3_6 C 0.1349(2) 0.02024(13) 0.57322(13) 0.0216(5) Uani 1 1 d . . . . .
H3A_6 H 0.135383 -0.018614 0.532858 0.032 Uiso 1 1 calc R U . . .
H3B_6 H 0.053762 0.012311 0.596392 0.032 Uiso 1 1 calc R U . . .
H3C_6 H 0.214690 0.011805 0.609889 0.032 Uiso 1 1 calc R U . . .
C4_6 C 0.1608(2) 0.12480(14) 0.41654(12) 0.0200(5) Uani 1 1 d . . . . .
H4A_6 H 0.073130 0.129328 0.385670 0.030 Uiso 1 1 calc R U . . .
H4B_6 H 0.198502 0.070895 0.410434 0.030 Uiso 1 1 calc R U . . .
H4C_6 H 0.221829 0.166058 0.401752 0.030 Uiso 1 1 calc R U . . .

loop_
_atom_site_aniso_label
_atom_site_aniso_U_11
_atom_site_aniso_U_22
_atom_site_aniso_U_33
_atom_site_aniso_U_23
_atom_site_aniso_U_13
_atom_site_aniso_U_12
B1_1 0.0100(10) 0.0130(11) 0.0125(11) 0.0004(9) 0.0004(8) -0.0023(9)
C2_1 0.0114(9) 0.0124(10) 0.0095(9) -0.0010(7) 0.0017(7) -0.0016(8)
C3_1 0.0098(9) 0.0140(10) 0.0107(9) 0.0013(8) 0.0017(7) -0.0007(8)
N1_2 0.0150(8) 0.0127(8) 0.0105(8) 0.0012(7) 0.0054(7) 0.0007(7)
C2_2 0.0188(11) 0.0164(11) 0.0145(10) -0.0017(8) 0.0078(9) 0.0007(8)
C3_2 0.0335(13) 0.0230(12) 0.0158(11) -0.0049(9) 0.0128(10) 0.0002(10)
C4_2 0.0359(14) 0.0307(13) 0.0193(11) -0.0007(10) 0.0190(10) 0.0019(11)
C5_2 0.0243(12) 0.0248(13) 0.0192(11) 0.0039(9) 0.0134(9) -0.0005(10)
C6_2 0.0179(11) 0.0205(11) 0.0130(10) 0.0030(9) 0.0073(8) -0.0004(9)
C7_2 0.0206(11) 0.0194(11) 0.0253(12) 0.0010(9) 0.0093(9) 0.0052(10)
C8_2 0.0289(12) 0.0146(11) 0.0193(11) -0.0029(9) 0.0098(9) -0.0018(9)
C9_2 0.0261(12) 0.0162(11) 0.0204(11) 0.0048(9) 0.0116(10) 0.0006(9)
C10_2 0.0251(12) 0.0350(14) 0.0134(10) 0.0055(10) 0.0050(9) 0.0037(11)
N1_3 0.0113(8) 0.0146(9) 0.0082(8) 0.0007(7) 0.0022(6) 0.0030(7)
C2_3 0.0212(11) 0.0192(11) 0.0129(10) -0.0006(8) 0.0034(8) 0.0084(9)
C3_3 0.0258(12) 0.0345(14) 0.0170(11) 0.0024(10) 0.0015(9) 0.0162(11)
O4_3 0.0359(10) 0.0289(9) 0.0136(8) 0.0056(7) 0.0043(7) 0.0158(8)
C5_3 0.0263(12) 0.0250(12) 0.0114(10) 0.0004(9) 0.0033(9) 0.0109(10)
C6_3 0.0175(10) 0.0173(11) 0.0114(10) 0.0032(8) 0.0046(8) 0.0021(9)
N1_4 0.0101(8) 0.0150(9) 0.0114(8) 0.0009(7) 0.0026(6) 0.0023(7)
C2_4 0.0155(10) 0.0190(11) 0.0149(10) 0.0035(9) 0.0010(8) 0.0041(9)
C3_4 0.0193(11) 0.0296(13) 0.0233(12) 0.0021(10) -0.0005(9) 0.0080(10)
O4_4 0.0233(9) 0.0262(9) 0.0312(9) 0.0020(7) 0.0061(7) 0.0126(7)
C5_4 0.0180(11) 0.0267(13) 0.0271(12) 0.0010(10) 0.0098(9) 0.0083(10)
C6_4 0.0176(11) 0.0191(11) 0.0149(10) 0.0004(8) 0.0060(8) 0.0033(9)
Sn1_5 0.01319(8) 0.01725(8) 0.01029(8) 0.00004(5) 0.00185(5) -0.00521(5)
C2_5 0.0390(15) 0.0216(12) 0.0269(13) -0.0050(10) 0.0163(11) -0.0098(11)
C3_5 0.0165(11) 0.0288(13) 0.0235(12) 0.0039(10) 0.0092(9) -0.0017(10)
C4_5 0.0299(13) 0.0382(15) 0.0154(11) 0.0021(11) -0.0040(10) -0.0123(12)
Sn1_6 0.01022(8) 0.01317(8) 0.01286(8) -0.00196(5) 0.00213(5) -0.00154(5)
C2_6 0.0091(10) 0.0276(13) 0.0292(12) -0.0065(10) 0.0034(9) -0.0014(9)
C3_6 0.0260(12) 0.0159(11) 0.0222(11) 0.0005(9) 0.0016(9) -0.0042(9)
C4_6 0.0240(12) 0.0208(11) 0.0150(11) -0.0036(9) 0.0026(9) -0.0024(10)

loop_
_atom_type_symbol
_atom_type_description
_atom_type_scat_dispersion_real
_atom_type_scat_dispersion_imag
_atom_type_scat_source
C C 0.0181 0.0091 'International Tables Vol C Tables 4.2.6.8 and 6.1.1.4'
H H 0.0000 0.0000 'International Tables Vol C Tables 4.2.6.8 and 6.1.1.4'
B B 0.0090 0.0039 'International Tables Vol C Tables 4.2.6.8 and 6.1.1.4'
N N 0.0311 0.0180 'International Tables Vol C Tables 4.2.6.8 and 6.1.1.4'
O O 0.0492 0.0322 'International Tables Vol C Tables 4.2.6.8 and 6.1.1.4'
Sn Sn 0.0259 5.4591 'International Tables Vol C Tables 4.2.6.8 and 6.1.1.4'

loop_
_exptl_crystal_face_index_h
_exptl_crystal_face_index_k
_exptl_crystal_face_index_l
_exptl_crystal_face_perp_dist
-1 -1 2 0.0537
0 1 2 0.0929
-1 -1 -1 0.0436
-1 0 -1 0.0595
1 0 1 0.0811
2 1 1 0.0802
1 -2 0 0.0456
-1 2 0 0.0796
1 1 0 0.0808
0 0 -1 0.0635
1 2 -1 0.0775
1 -2 -2 0.0490
2 -1 -2 0.0568
-2 -1 1 0.0434
-1 1 2 0.0683
0 -1 2 0.0665

loop_
_geom_angle_atom_site_label_1
_geom_angle_atom_site_label_2
_geom_angle_atom_site_label_3
_geom_angle
_geom_angle_site_symmetry_1
_geom_angle_site_symmetry_3
_geom_angle_publ_flag
N1_2 B1_1 C3_1 149.9(2) . . ?
N1_2 B1_1 C2_1 150.3(2) . . ?
C3_1 B1_1 C2_1 59.79(13) . . ?
N1_3 C2_1 C3_1 117.79(16) . . ?
N1_3 C2_1 B1_1 128.57(17) . . ?
C3_1 C2_1 B1_1 59.97(13) . . ?
N1_3 C2_1 Sn1_5 118.30(13) . . ?
C3_1 C2_1 Sn1_5 107.72(13) . . ?
B1_1 C2_1 Sn1_5 109.24(13) . . ?
N1_4 C3_1 C2_1 117.32(16) . . ?
N1_4 C3_1 B1_1 130.02(17) . . ?
C2_1 C3_1 B1_1 60.25(13) . . ?
N1_4 C3_1 Sn1_6 117.09(13) . . ?
C2_1 C3_1 Sn1_6 110.01(13) . . ?
B1_1 C3_1 Sn1_6 108.35(13) . . ?
B1_1 N1_2 C6_2 122.14(17) . . ?
B1_1 N1_2 C2_2 121.72(17) . . ?
C6_2 N1_2 C2_2 116.13(16) . . ?
N1_2 C2_2 C8_2 110.08(17) . . ?
N1_2 C2_2 C3_2 110.67(18) . . ?
C8_2 C2_2 C3_2 106.16(18) . . ?
N1_2 C2_2 C7_2 110.53(18) . . ?
C8_2 C2_2 C7_2 109.93(19) . . ?
C3_2 C2_2 C7_2 109.37(19) . . ?
C4_2 C3_2 C2_2 115.1(2) . . ?
C4_2 C3_2 H3A_2 108.5 . . ?
C2_2 C3_2 H3A_2 108.5 . . ?
C4_2 C3_2 H3B_2 108.5 . . ?
C2_2 C3_2 H3B_2 108.5 . . ?
H3A_2 C3_2 H3B_2 107.5 . . ?
C3_2 C4_2 C5_2 111.00(18) . . ?
C3_2 C4_2 H4A_2 109.4 . . ?
C5_2 C4_2 H4A_2 109.4 . . ?
C3_2 C4_2 H4B_2 109.4 . . ?
C5_2 C4_2 H4B_2 109.4 . . ?
H4A_2 C4_2 H4B_2 108.0 . . ?
C4_2 C5_2 C6_2 114.3(2) . . ?
C4_2 C5_2 H5A_2 108.7 . . ?
C6_2 C5_2 H5A_2 108.7 . . ?
C4_2 C5_2 H5B_2 108.7 . . ?
C6_2 C5_2 H5B_2 108.7 . . ?
H5A_2 C5_2 H5B_2 107.6 . . ?
N1_2 C6_2 C9_2 110.47(17) . . ?
N1_2 C6_2 C5_2 110.41(18) . . ?
C9_2 C6_2 C5_2 106.34(18) . . ?
N1_2 C6_2 C10_2 110.68(18) . . ?
C9_2 C6_2 C10_2 109.14(19) . . ?
C5_2 C6_2 C10_2 109.70(18) . . ?
C2_2 C7_2 H7A_2 109.5 . . ?
C2_2 C7_2 H7B_2 109.5 . . ?
H7A_2 C7_2 H7B_2 109.5 . . ?
C2_2 C7_2 H7C_2 109.5 . . ?
H7A_2 C7_2 H7C_2 109.5 . . ?
H7B_2 C7_2 H7C_2 109.5 . . ?
C2_2 C8_2 H8A_2 109.5 . . ?
C2_2 C8_2 H8B_2 109.5 . . ?
H8A_2 C8_2 H8B_2 109.5 . . ?
C2_2 C8_2 H8C_2 109.5 . . ?
H8A_2 C8_2 H8C_2 109.5 . . ?
H8B_2 C8_2 H8C_2 109.5 . . ?
C6_2 C9_2 H9A_2 109.5 . . ?
C6_2 C9_2 H9B_2 109.5 . . ?
H9A_2 C9_2 H9B_2 109.5 . . ?
C6_2 C9_2 H9C_2 109.5 . . ?
H9A_2 C9_2 H9C_2 109.5 . . ?
H9B_2 C9_2 H9C_2 109.5 . . ?
C6_2 C10_2 H10A_2 109.5 . . ?
C6_2 C10_2 H10B_2 109.5 . . ?
H10A_2 C10_2 H10B_2 109.5 . . ?
C6_2 C10_2 H10C_2 109.5 . . ?
H10A_2 C10_2 H10C_2 109.5 . . ?
H10B_2 C10_2 H10C_2 109.5 . . ?
C6_3 N1_3 C2_1 113.74(16) . . ?
C6_3 N1_3 C2_3 107.94(16) . . ?
C2_1 N1_3 C2_3 114.88(16) . . ?
N1_3 C2_3 C3_3 109.78(18) . . ?
N1_3 C2_3 H2A_3 109.7 . . ?
C3_3 C2_3 H2A_3 109.7 . . ?
N1_3 C2_3 H2B_3 109.7 . . ?
C3_3 C2_3 H2B_3 109.7 . . ?
H2A_3 C2_3 H2B_3 108.2 . . ?
O4_3 C3_3 C2_3 111.69(19) . . ?
O4_3 C3_3 H3A_3 109.3 . . ?
C2_3 C3_3 H3A_3 109.3 . . ?
O4_3 C3_3 H3B_3 109.3 . . ?
C2_3 C3_3 H3B_3 109.3 . . ?
H3A_3 C3_3 H3B_3 107.9 . . ?
C3_3 O4_3 C5_3 108.99(17) . . ?
O4_3 C5_3 C6_3 111.42(18) . . ?
O4_3 C5_3 H5A_3 109.3 . . ?
C6_3 C5_3 H5A_3 109.3 . . ?
O4_3 C5_3 H5B_3 109.3 . . ?
C6_3 C5_3 H5B_3 109.3 . . ?
H5A_3 C5_3 H5B_3 108.0 . . ?
N1_3 C6_3 C5_3 110.75(18) . . ?
N1_3 C6_3 H6A_3 109.5 . . ?
C5_3 C6_3 H6A_3 109.5 . . ?
N1_3 C6_3 H6B_3 109.5 . . ?
C5_3 C6_3 H6B_3 109.5 . . ?
H6A_3 C6_3 H6B_3 108.1 . . ?
C2_4 N1_4 C6_4 108.92(17) . . ?
C2_4 N1_4 C3_1 115.65(16) . . ?
C6_4 N1_4 C3_1 112.40(16) . . ?
N1_4 C2_4 C3_4 110.55(18) . . ?
N1_4 C2_4 H2A_4 109.5 . . ?
C3_4 C2_4 H2A_4 109.5 . . ?
N1_4 C2_4 H2B_4 109.5 . . ?
C3_4 C2_4 H2B_4 109.5 . . ?
H2A_4 C2_4 H2B_4 108.1 . . ?
O4_4 C3_4 C2_4 111.64(19) . . ?
O4_4 C3_4 H3A_4 109.3 . . ?
C2_4 C3_4 H3A_4 109.3 . . ?
O4_4 C3_4 H3B_4 109.3 . . ?
C2_4 C3_4 H3B_4 109.3 . . ?
H3A_4 C3_4 H3B_4 108.0 . . ?
C5_4 O4_4 C3_4 108.83(18) . . ?
O4_4 C5_4 C6_4 111.29(18) . . ?
O4_4 C5_4 H5A_4 109.4 . . ?
C6_4 C5_4 H5A_4 109.4 . . ?
O4_4 C5_4 H5B_4 109.4 . . ?
C6_4 C5_4 H5B_4 109.4 . . ?
H5A_4 C5_4 H5B_4 108.0 . . ?
N1_4 C6_4 C5_4 111.04(18) . . ?
N1_4 C6_4 H6A_4 109.4 . . ?
C5_4 C6_4 H6A_4 109.4 . . ?
N1_4 C6_4 H6B_4 109.4 . . ?
C5_4 C6_4 H6B_4 109.4 . . ?
H6A_4 C6_4 H6B_4 108.0 . . ?
C4_5 Sn1_5 C3_5 108.67(10) . . ?
C4_5 Sn1_5 C2_5 104.87(10) . . ?
C3_5 Sn1_5 C2_5 103.22(9) . . ?
C4_5 Sn1_5 C2_1 112.60(9) . . ?
C3_5 Sn1_5 C2_1 116.05(8) . . ?
C2_5 Sn1_5 C2_1 110.47(9) . . ?
Sn1_5 C2_5 H2A_5 109.5 . . ?
Sn1_5 C2_5 H2B_5 109.5 . . ?
H2A_5 C2_5 H2B_5 109.5 . . ?
Sn1_5 C2_5 H2C_5 109.5 . . ?
H2A_5 C2_5 H2C_5 109.5 . . ?
H2B_5 C2_5 H2C_5 109.5 . . ?
Sn1_5 C3_5 H3A_5 109.5 . . ?
Sn1_5 C3_5 H3B_5 109.5 . . ?
H3A_5 C3_5 H3B_5 109.5 . . ?
Sn1_5 C3_5 H3C_5 109.5 . . ?
H3A_5 C3_5 H3C_5 109.5 . . ?
H3B_5 C3_5 H3C_5 109.5 . . ?
Sn1_5 C4_5 H4A_5 109.5 . . ?
Sn1_5 C4_5 H4B_5 109.5 . . ?
H4A_5 C4_5 H4B_5 109.5 . . ?
Sn1_5 C4_5 H4C_5 109.5 . . ?
H4A_5 C4_5 H4C_5 109.5 . . ?
H4B_5 C4_5 H4C_5 109.5 . . ?
C2_6 Sn1_6 C4_6 108.24(9) . . ?
C2_6 Sn1_6 C3_6 108.19(9) . . ?
C4_6 Sn1_6 C3_6 103.49(9) . . ?
C2_6 Sn1_6 C3_1 111.88(8) . . ?
C4_6 Sn1_6 C3_1 115.94(8) . . ?
C3_6 Sn1_6 C3_1 108.55(8) . . ?
Sn1_6 C2_6 H2A_6 109.5 . . ?
Sn1_6 C2_6 H2B_6 109.5 . . ?
H2A_6 C2_6 H2B_6 109.5 . . ?
Sn1_6 C2_6 H2C_6 109.5 . . ?
H2A_6 C2_6 H2C_6 109.5 . . ?
H2B_6 C2_6 H2C_6 109.5 . . ?
Sn1_6 C3_6 H3A_6 109.5 . . ?
Sn1_6 C3_6 H3B_6 109.5 . . ?
H3A_6 C3_6 H3B_6 109.5 . . ?
Sn1_6 C3_6 H3C_6 109.5 . . ?
H3A_6 C3_6 H3C_6 109.5 . . ?
H3B_6 C3_6 H3C_6 109.5 . . ?
Sn1_6 C4_6 H4A_6 109.5 . . ?
Sn1_6 C4_6 H4B_6 109.5 . . ?
H4A_6 C4_6 H4B_6 109.5 . . ?
Sn1_6 C4_6 H4C_6 109.5 . . ?
H4A_6 C4_6 H4C_6 109.5 . . ?
H4B_6 C4_6 H4C_6 109.5 . . ?

loop_
_geom_bond_atom_site_label_1
_geom_bond_atom_site_label_2
_geom_bond_distance
_geom_bond_site_symmetry_2
_geom_bond_publ_flag
B1_1 N1_2 1.402(3) . ?
B1_1 C3_1 1.548(3) . ?
B1_1 C2_1 1.552(3) . ?
C2_1 N1_3 1.466(2) . ?
C2_1 C3_1 1.545(3) . ?
C2_1 Sn1_5 2.2088(19) . ?
C3_1 N1_4 1.472(2) . ?
C3_1 Sn1_6 2.207(2) . ?
N1_2 C6_2 1.519(3) . ?
N1_2 C2_2 1.519(3) . ?
C2_2 C8_2 1.526(3) . ?
C2_2 C3_2 1.537(3) . ?
C2_2 C7_2 1.537(3) . ?
C3_2 C4_2 1.525(3) . ?
C3_2 H3A_2 0.9900 . ?
C3_2 H3B_2 0.9900 . ?
C4_2 C5_2 1.530(3) . ?
C4_2 H4A_2 0.9900 . ?
C4_2 H4B_2 0.9900 . ?
C5_2 C6_2 1.533(3) . ?
C5_2 H5A_2 0.9900 . ?
C5_2 H5B_2 0.9900 . ?
C6_2 C9_2 1.523(3) . ?
C6_2 C10_2 1.536(3) . ?
C7_2 H7A_2 0.9800 . ?
C7_2 H7B_2 0.9800 . ?
C7_2 H7C_2 0.9800 . ?
C8_2 H8A_2 0.9800 . ?
C8_2 H8B_2 0.9800 . ?
C8_2 H8C_2 0.9800 . ?
C9_2 H9A_2 0.9800 . ?
C9_2 H9B_2 0.9800 . ?
C9_2 H9C_2 0.9800 . ?
C10_2 H10A_2 0.9800 . ?
C10_2 H10B_2 0.9800 . ?
C10_2 H10C_2 0.9800 . ?
N1_3 C6_3 1.464(2) . ?
N1_3 C2_3 1.467(3) . ?
C2_3 C3_3 1.519(3) . ?
C2_3 H2A_3 0.9900 . ?
C2_3 H2B_3 0.9900 . ?
C3_3 O4_3 1.424(3) . ?
C3_3 H3A_3 0.9900 . ?
C3_3 H3B_3 0.9900 . ?
O4_3 C5_3 1.427(3) . ?
C5_3 C6_3 1.519(3) . ?
C5_3 H5A_3 0.9900 . ?
C5_3 H5B_3 0.9900 . ?
C6_3 H6A_3 0.9900 . ?
C6_3 H6B_3 0.9900 . ?
N1_4 C2_4 1.468(3) . ?
N1_4 C6_4 1.471(3) . ?
C2_4 C3_4 1.516(3) . ?
C2_4 H2A_4 0.9900 . ?
C2_4 H2B_4 0.9900 . ?
C3_4 O4_4 1.426(3) . ?
C3_4 H3A_4 0.9900 . ?
C3_4 H3B_4 0.9900 . ?
O4_4 C5_4 1.423(3) . ?
C5_4 C6_4 1.520(3) . ?
C5_4 H5A_4 0.9900 . ?
C5_4 H5B_4 0.9900 . ?
C6_4 H6A_4 0.9900 . ?
C6_4 H6B_4 0.9900 . ?
Sn1_5 C4_5 2.146(2) . ?
Sn1_5 C3_5 2.157(2) . ?
Sn1_5 C2_5 2.160(2) . ?
C2_5 H2A_5 0.9800 . ?
C2_5 H2B_5 0.9800 . ?
C2_5 H2C_5 0.9800 . ?
C3_5 H3A_5 0.9800 . ?
C3_5 H3B_5 0.9800 . ?
C3_5 H3C_5 0.9800 . ?
C4_5 H4A_5 0.9800 . ?
C4_5 H4B_5 0.9800 . ?
C4_5 H4C_5 0.9800 . ?
Sn1_6 C2_6 2.143(2) . ?
Sn1_6 C4_6 2.149(2) . ?
Sn1_6 C3_6 2.171(2) . ?
C2_6 H2A_6 0.9800 . ?
C2_6 H2B_6 0.9800 . ?
C2_6 H2C_6 0.9800 . ?
C3_6 H3A_6 0.9800 . ?
C3_6 H3B_6 0.9800 . ?
C3_6 H3C_6 0.9800 . ?
C4_6 H4A_6 0.9800 . ?
C4_6 H4B_6 0.9800 . ?
C4_6 H4C_6 0.9800 . ?

loop_
_geom_torsion_atom_site_label_1
_geom_torsion_atom_site_label_2
_geom_torsion_atom_site_label_3
_geom_torsion_atom_site_label_4
_geom_torsion
_geom_torsion_site_symmetry_1
_geom_torsion_site_symmetry_2
_geom_torsion_site_symmetry_3
_geom_torsion_site_symmetry_4
_geom_torsion_publ_flag
N1_2 B1_1 C2_1 N1_3 -74.4(5) . . . . ?
C3_1 B1_1 C2_1 N1_3 103.2(2) . . . . ?
N1_2 B1_1 C2_1 C3_1 -177.6(4) . . . . ?
N1_2 B1_1 C2_1 Sn1_5 82.6(4) . . . . ?
C3_1 B1_1 C2_1 Sn1_5 -99.82(14) . . . . ?
N1_3 C2_1 C3_1 N1_4 116.81(19) . . . . ?
B1_1 C2_1 C3_1 N1_4 -122.58(19) . . . . ?
Sn1_5 C2_1 C3_1 N1_4 -20.2(2) . . . . ?
N1_3 C2_1 C3_1 B1_1 -120.6(2) . . . . ?
Sn1_5 C2_1 C3_1 B1_1 102.41(14) . . . . ?
N1_3 C2_1 C3_1 Sn1_6 -20.4(2) . . . . ?
B1_1 C2_1 C3_1 Sn1_6 100.24(14) . . . . ?
Sn1_5 C2_1 C3_1 Sn1_6 -157.35(8) . . . . ?
N1_2 B1_1 C3_1 N1_4 -80.3(4) . . . . ?
C2_1 B1_1 C3_1 N1_4 102.1(2) . . . . ?
N1_2 B1_1 C3_1 C2_1 177.6(4) . . . . ?
N1_2 B1_1 C3_1 Sn1_6 74.5(4) . . . . ?
C2_1 B1_1 C3_1 Sn1_6 -103.04(14) . . . . ?
C3_1 B1_1 N1_2 C6_2 7.4(5) . . . . ?
C2_1 B1_1 N1_2 C6_2 -176.9(3) . . . . ?
C3_1 B1_1 N1_2 C2_2 -171.2(3) . . . . ?
C2_1 B1_1 N1_2 C2_2 4.6(5) . . . . ?
B1_1 N1_2 C2_2 C8_2 -37.7(3) . . . . ?
C6_2 N1_2 C2_2 C8_2 143.69(18) . . . . ?
B1_1 N1_2 C2_2 C3_2 -154.7(2) . . . . ?
C6_2 N1_2 C2_2 C3_2 26.6(2) . . . . ?
B1_1 N1_2 C2_2 C7_2 83.9(2) . . . . ?
C6_2 N1_2 C2_2 C7_2 -94.7(2) . . . . ?
N1_2 C2_2 C3_2 C4_2 -57.7(3) . . . . ?
C8_2 C2_2 C3_2 C4_2 -177.1(2) . . . . ?
C7_2 C2_2 C3_2 C4_2 64.4(3) . . . . ?
C2_2 C3_2 C4_2 C5_2 27.8(3) . . . . ?
C3_2 C4_2 C5_2 C6_2 30.3(3) . . . . ?
B1_1 N1_2 C6_2 C9_2 -33.1(3) . . . . ?
C2_2 N1_2 C6_2 C9_2 145.50(18) . . . . ?
B1_1 N1_2 C6_2 C5_2 -150.4(2) . . . . ?
C2_2 N1_2 C6_2 C5_2 28.2(2) . . . . ?
B1_1 N1_2 C6_2 C10_2 87.9(2) . . . . ?
C2_2 N1_2 C6_2 C10_2 -93.5(2) . . . . ?
C4_2 C5_2 C6_2 N1_2 -59.7(3) . . . . ?
C4_2 C5_2 C6_2 C9_2 -179.60(19) . . . . ?
C4_2 C5_2 C6_2 C10_2 62.5(3) . . . . ?
C3_1 C2_1 N1_3 C6_3 -90.7(2) . . . . ?
B1_1 C2_1 N1_3 C6_3 -163.1(2) . . . . ?
Sn1_5 C2_1 N1_3 C6_3 41.7(2) . . . . ?
C3_1 C2_1 N1_3 C2_3 144.17(18) . . . . ?
B1_1 C2_1 N1_3 C2_3 71.8(3) . . . . ?
Sn1_5 C2_1 N1_3 C2_3 -83.41(19) . . . . ?
C6_3 N1_3 C2_3 C3_3 57.6(2) . . . . ?
C2_1 N1_3 C2_3 C3_3 -174.29(18) . . . . ?
N1_3 C2_3 C3_3 O4_3 -60.1(3) . . . . ?
C2_3 C3_3 O4_3 C5_3 59.0(3) . . . . ?
C3_3 O4_3 C5_3 C6_3 -57.9(3) . . . . ?
C2_1 N1_3 C6_3 C5_3 173.94(17) . . . . ?
C2_3 N1_3 C6_3 C5_3 -57.3(2) . . . . ?
O4_3 C5_3 C6_3 N1_3 58.7(3) . . . . ?
C2_1 C3_1 N1_4 C2_4 134.67(19) . . . . ?
B1_1 C3_1 N1_4 C2_4 61.9(3) . . . . ?
Sn1_6 C3_1 N1_4 C2_4 -91.16(18) . . . . ?
C2_1 C3_1 N1_4 C6_4 -99.4(2) . . . . ?
B1_1 C3_1 N1_4 C6_4 -172.2(2) . . . . ?
Sn1_6 C3_1 N1_4 C6_4 34.8(2) . . . . ?
C6_4 N1_4 C2_4 C3_4 54.9(2) . . . . ?
C3_1 N1_4 C2_4 C3_4 -177.45(18) . . . . ?
N1_4 C2_4 C3_4 O4_4 -58.9(3) . . . . ?
C2_4 C3_4 O4_4 C5_4 60.0(2) . . . . ?
C3_4 O4_4 C5_4 C6_4 -59.4(2) . . . . ?
C2_4 N1_4 C6_4 C5_4 -54.8(2) . . . . ?
C3_1 N1_4 C6_4 C5_4 175.73(18) . . . . ?
O4_4 C5_4 C6_4 N1_4 58.2(3) . . . . ?
